data_2222173
loop_
_publ_author_name
'Zheng, Juan'
'Zhang, Aiyun'

_publ_section_title
;
 Lithium diaquanickel(II) <i>catena</i>-borodiphosphate(V) monohydrate
;
_journal_coeditor_code WM2227
_journal_issue 6
_journal_name_full 'Acta Crystallographica Section E'
_journal_page_first i42
_journal_paper_doi 10.1107/S1600536809014652
_journal_volume 65
_journal_year 2009
_chemical_formula_iupac 'Li Ni (H2 O)2 [B P2 O8], H2 O'
_chemical_formula_moiety 'B H4 Ni O10 P2, H2 O, Li '
_chemical_formula_structural 'Li Ni [B P2 O8 (H2 O)2](H2 O)'
_chemical_formula_sum 'B H6 Li Ni O11 P2'
_chemical_formula_weight 320.44
_chemical_name_systematic
;
Lithium diaquanickel(II) <i>catena</i>-borodiphosphate(V) monohydrate
;
_space_group_IT_number 179
_symmetry_cell_setting hexagonal
_symmetry_space_group_name_Hall 'P 65 2 (0 0 1)'
_symmetry_space_group_name_H-M 'P 65 2 2'
_atom_sites_solution_hydrogens geom
_atom_sites_solution_primary direct
_atom_sites_solution_secondary difmap
_audit_creation_method SHELXL-97
_cell_angle_alpha 90.00
_cell_angle_beta 90.00
_cell_angle_gamma 120.00
_cell_formula_units_Z 6
_cell_length_a 9.3359(3)
_cell_length_b 9.3359(3)
_cell_length_c 15.7497(11)
_cell_measurement_reflns_used 1684
_cell_measurement_temperature 296(2)
_cell_measurement_theta_max 29.46
_cell_measurement_theta_min 2.52
_cell_volume 1188.82(10)
_computing_cell_refinement 'SAINT (Bruker, 2007)'
_computing_data_collection 'APEX2 (Bruker, 2007)'
_computing_data_reduction 'SAINT (Bruker, 2007)'
_computing_molecular_graphics 'SHELXTL (Sheldrick, 2008)'
_computing_publication_material 'SHELXTL (Sheldrick, 2008)'
_computing_structure_refinement 'SHELXL97 (Sheldrick, 2008)'
_computing_structure_solution 'SHELXS97 (Sheldrick, 2008)'
_diffrn_ambient_temperature 296(2)
_diffrn_measured_fraction_theta_full 1.000
_diffrn_measured_fraction_theta_max 1.000
_diffrn_measurement_device_type 'Bruker APEXII CCD area-detector'
_diffrn_measurement_method '\f and \w'
_diffrn_radiation_monochromator graphite
_diffrn_radiation_source 'fine-focus sealed tube'
_diffrn_radiation_type MoK\a
_diffrn_radiation_wavelength 0.71073
_diffrn_reflns_av_R_equivalents 0.0491
_diffrn_reflns_av_sigmaI/netI 0.0271
_diffrn_reflns_limit_h_max 11
_diffrn_reflns_limit_h_min -10
_diffrn_reflns_limit_k_max 11
_diffrn_reflns_limit_k_min -8
_diffrn_reflns_limit_l_max 14
_diffrn_reflns_limit_l_min -18
_diffrn_reflns_number 6139
_diffrn_reflns_theta_full 25.08
_diffrn_reflns_theta_max 29.46
_diffrn_reflns_theta_min 2.52
_diffrn_standards_number 0
_exptl_absorpt_coefficient_mu 2.907
_exptl_absorpt_correction_T_max 0.6378
_exptl_absorpt_correction_T_min 0.5672
_exptl_absorpt_correction_type multi-scan
_exptl_absorpt_process_details '(SADABS; Bruker, 2007)'
_exptl_crystal_colour green
_exptl_crystal_density_diffrn 2.686
_exptl_crystal_density_method 'not measured'
_exptl_crystal_description block
_exptl_crystal_F_000 960
_exptl_crystal_size_max 0.22
_exptl_crystal_size_mid 0.20
_exptl_crystal_size_min 0.17
_refine_diff_density_max 0.682
_refine_diff_density_min -0.386
_refine_ls_abs_structure_details 'Flack (1983), 235 Friedel pairs'
_refine_ls_abs_structure_Flack 0.01(3)
_refine_ls_extinction_method none
_refine_ls_goodness_of_fit_ref 1.137
_refine_ls_hydrogen_treatment constr
_refine_ls_matrix_type full
_refine_ls_number_parameters 75
_refine_ls_number_reflns 708
_refine_ls_number_restraints 0
_refine_ls_restrained_S_all 1.137
_refine_ls_R_factor_all 0.0274
_refine_ls_R_factor_gt 0.0261
_refine_ls_shift/su_max 0.001
_refine_ls_shift/su_mean 0.000
_refine_ls_structure_factor_coef Fsqd
_refine_ls_weighting_details 'w=1/[\s^2^(Fo^2^)+(0.0284P)^2^+2.1868P] where P=(Fo^2^+2Fc^2^)/3'
_refine_ls_weighting_scheme calc
_refine_ls_wR_factor_gt 0.0647
_refine_ls_wR_factor_ref 0.0653
_reflns_number_gt 684
_reflns_number_total 708
_reflns_threshold_expression I>2\s(I)
_cod_data_source_file wm2227.cif
_cod_data_source_block I
_cod_original_sg_symbol_Hall 'P 65 2 ( 0'
_cod_original_formula_sum 'B1 H6 Li1 Ni1 O11 P2'
_cod_database_code 2222173
_cod_database_fobs_code 2222173

loop_
_symmetry_equiv_pos_as_xyz
'x, y, z'
'-y, x-y, z+2/3'
'-x+y, -x, z+1/3'
'-x, -y, z+1/2'
'y, -x+y, z+1/6'
'x-y, x, z+5/6'
'y, x, -z+2/3'
'x-y, -y, -z'
'-x, -x+y, -z+1/3'
'-y, -x, -z+1/6'
'-x+y, y, -z+1/2'
'x, x-y, -z+5/6'

loop_
_atom_site_type_symbol
_atom_site_label
_atom_site_fract_x
_atom_site_fract_y
_atom_site_fract_z
_atom_site_U_iso_or_equiv
_atom_site_adp_type
_atom_site_calc_flag
_atom_site_refinement_flags
_atom_site_occupancy
_atom_site_disorder_assembly
_atom_site_disorder_group
Ni Ni1 0.55533(4) 0.44467(4) 0.0833 0.0098(2) Uani d S 1 . .
P P2 0.38859(12) 0.21675(12) 0.24795(7) 0.0093(3) Uani d . 1 . .
O O5 0.4156(3) 0.2355(3) 0.34570(16) 0.0108(6) Uani d . 1 . .
O O4 0.2137(3) 0.1899(4) 0.23106(18) 0.0129(7) Uani d . 1 . .
O O3 0.4865(4) 0.1970(4) 0.05090(19) 0.0214(7) Uani d . 1 . .
O O2 0.5200(4) 0.3782(3) 0.21028(17) 0.0142(7) Uani d . 1 . .
O O1 0.3853(4) 0.0644(4) 0.21452(17) 0.0151(7) Uani d . 1 . .
O O6 0.2044(10) 0.1022(5) -0.0833 0.079(2) Uani d S 1 . .
B B 0.3037(8) 0.1518(4) 0.4167 0.0090(13) Uani d S 1 . .
Li Li 0.466(3) 0.2331(13) -0.0833 0.080(5) Uani d S 1 . .
H H3A 0.5738 0.2196 0.0284 0.096 Uiso d R 1 . .
H H6 0.1509 0.0382 -0.1223 0.096 Uiso d R 1 . .
H H3B 0.4428 0.1571 0.0973 0.096 Uiso d R 1 . .

loop_
_atom_site_aniso_label
_atom_site_aniso_U_11
_atom_site_aniso_U_22
_atom_site_aniso_U_33
_atom_site_aniso_U_12
_atom_site_aniso_U_13
_atom_site_aniso_U_23
Ni1 0.0098(3) 0.0098(3) 0.0100(3) 0.0050(3) 0.0013(3) 0.0013(3)
P2 0.0097(5) 0.0097(5) 0.0086(5) 0.0050(4) 0.0015(4) 0.0015(4)
O5 0.0095(14) 0.0126(16) 0.0089(13) 0.0044(12) 0.0014(11) 0.0016(11)
O4 0.0131(16) 0.0132(15) 0.0157(16) 0.0091(13) -0.0022(12) -0.0030(12)
O3 0.0277(18) 0.0162(18) 0.0231(17) 0.0130(14) 0.0121(14) 0.0049(14)
O2 0.0143(16) 0.0134(14) 0.0101(13) 0.0032(13) 0.0021(12) 0.0040(11)
O1 0.0211(17) 0.0159(16) 0.0147(14) 0.0140(14) 0.0008(14) -0.0017(12)
O6 0.083(6) 0.061(3) 0.100(6) 0.042(3) 0.000 -0.024(4)
B 0.012(3) 0.009(2) 0.007(3) 0.0059(15) 0.000 0.001(2)
Li 0.094(15) 0.089(10) 0.058(10) 0.047(8) 0.000 0.011(10)

loop_
_atom_type_symbol
_atom_type_description
_atom_type_scat_dispersion_real
_atom_type_scat_dispersion_imag
_atom_type_scat_source
Li Li -0.0003 0.0001 'International Tables Vol C Tables 4.2.6.8 and 6.1.1.4'
H H 0.0000 0.0000 'International Tables Vol C Tables 4.2.6.8 and 6.1.1.4'
B B 0.0013 0.0007 'International Tables Vol C Tables 4.2.6.8 and 6.1.1.4'
N N 0.0061 0.0033 'International Tables Vol C Tables 4.2.6.8 and 6.1.1.4'
O O 0.0106 0.0060 'International Tables Vol C Tables 4.2.6.8 and 6.1.1.4'
P P 0.1023 0.0942 'International Tables Vol C Tables 4.2.6.8 and 6.1.1.4'
Ni Ni 0.3393 1.1124 'International Tables Vol C Tables 4.2.6.8 and 6.1.1.4'

loop_
_geom_angle_atom_site_label_1
_geom_angle_atom_site_label_2
_geom_angle_atom_site_label_3
_geom_angle_site_symmetry_1
_geom_angle_site_symmetry_3
_geom_angle
_geom_angle_publ_flag
O1 Ni1 O1 6_554 9_665 92.58(18) ?
O1 Ni1 O2 6_554 10_665 88.53(11) ?
O1 Ni1 O2 9_665 10_665 101.19(12) ?
O1 Ni1 O2 6_554 . 101.19(12) ?
O1 Ni1 O2 9_665 . 88.53(11) ?
O2 Ni1 O2 10_665 . 166.00(17) ?
O1 Ni1 O3 6_554 . 86.52(13) ?
O1 Ni1 O3 9_665 . 177.55(12) ?
O2 Ni1 O3 10_665 . 81.08(11) ?
O2 Ni1 O3 . . 89.40(11) ?
O1 Ni1 O3 6_554 10_665 177.55(12) ?
O1 Ni1 O3 9_665 10_665 86.52(13) ?
O2 Ni1 O3 10_665 10_665 89.40(11) ?
O2 Ni1 O3 . 10_665 81.08(11) ?
O3 Ni1 O3 . 10_665 94.47(19) ?
O1 Ni1 Li 6_554 . 72.0(4) ?
O1 Ni1 Li 9_665 . 138.23(8) ?
O2 Ni1 Li 10_665 . 41.9(3) ?
O2 Ni1 Li . . 131.83(17) ?
O3 Ni1 Li . . 43.50(9) ?
O3 Ni1 Li 10_665 . 107.3(4) ?
O1 Ni1 Li 6_554 3_665 138.23(8) ?
O1 Ni1 Li 9_665 3_665 72.0(4) ?
O2 Ni1 Li 10_665 3_665 131.83(17) ?
O2 Ni1 Li . 3_665 41.9(3) ?
O3 Ni1 Li . 3_665 107.3(4) ?
O3 Ni1 Li 10_665 3_665 43.50(9) ?
Li Ni1 Li . 3_665 143.2(5) ?
O1 P2 O2 . . 115.38(17) ?
O1 P2 O4 . . 105.45(17) ?
O2 P2 O4 . . 111.07(18) ?
O1 P2 O5 . . 112.24(16) ?
O2 P2 O5 . . 105.75(16) ?
O4 P2 O5 . . 106.70(15) ?
B O5 P2 . . 131.6(3) ?
B O4 P2 6_554 . 127.8(3) ?
Ni1 O3 Li . . 93.87(18) ?
P2 O2 Ni1 . . 127.36(17) ?
P2 O2 Li . 3_665 129.2(4) ?
Ni1 O2 Li . 3_665 97.1(2) ?
P2 O1 Ni1 . 5 140.72(18) ?
O5 B O5 12 . 103.4(4) ?
O5 B O4 12 7 111.43(15) ?
O5 B O4 . 7 114.16(15) ?
O5 B O4 12 5 114.16(15) ?
O5 B O4 . 5 111.43(16) ?
O4 B O4 7 5 102.6(4) ?
O2 Li O2 10_665 2_654 106.9(9) ?
O2 Li O6 10_665 . 126.5(5) ?
O2 Li O6 2_654 . 126.5(5) ?
O2 Li O3 10_665 . 79.3(3) ?
O2 Li O3 2_654 . 95.5(4) ?
O6 Li O3 . . 94.3(6) ?
O2 Li O3 10_665 12_554 95.5(4) ?
O2 Li O3 2_654 12_554 79.3(3) ?
O6 Li O3 . 12_554 94.3(6) ?
O3 Li O3 . 12_554 171.3(11) ?
O2 Li Ni1 10_665 . 40.91(9) ?
O2 Li Ni1 2_654 . 118.8(6) ?
O6 Li Ni1 . . 103.3(4) ?
O3 Li Ni1 . . 42.64(13) ?
O3 Li Ni1 12_554 . 134.5(3) ?
O2 Li Ni1 10_665 2_654 118.8(6) ?
O2 Li Ni1 2_654 2_654 40.91(9) ?
O6 Li Ni1 . 2_654 103.3(4) ?
O3 Li Ni1 . 2_654 134.5(4) ?
O3 Li Ni1 12_554 2_654 42.64(13) ?
Ni1 Li Ni1 . 2_654 153.4(7) ?

loop_
_geom_bond_atom_site_label_1
_geom_bond_atom_site_label_2
_geom_bond_site_symmetry_2
_geom_bond_distance
_geom_bond_publ_flag
Ni1 O1 6_554 2.048(3) ?
Ni1 O1 9_665 2.048(3) y
Ni1 O2 10_665 2.070(3) ?
Ni1 O2 . 2.070(3) y
Ni1 O3 . 2.130(3) y
Ni1 O3 10_665 2.130(3) ?
Ni1 Li . 3.137(5) ?
Ni1 Li 3_665 3.137(5) ?
P2 O1 . 1.503(3) y
P2 O2 . 1.510(3) y
P2 O4 . 1.546(3) y
P2 O5 . 1.556(3) y
O5 B . 1.461(5) ?
O4 B 6_554 1.471(5) ?
O3 Li . 2.164(4) ?
O2 Li 3_665 2.113(13) ?
O1 Ni1 5 2.048(3) ?
O6 Li . 2.12(2) y
B O5 12 1.461(5) y
B O4 7 1.471(5) y
B O4 5 1.471(5) ?
Li O2 10_665 2.113(13) ?
Li O2 2_654 2.113(13) y
Li O3 12_554 2.164(4) y
Li Ni1 2_654 3.137(5) ?

loop_
_geom_hbond_atom_site_label_D
_geom_hbond_atom_site_label_H
_geom_hbond_atom_site_label_A
_geom_hbond_site_symmetry_A
_geom_hbond_distance_DH
_geom_hbond_distance_HA
_geom_hbond_distance_DA
_geom_hbond_angle_DHA
O3 H3A O5 2_654 0.81 2.01 2.746(4) 150.7
O3 H3A O2 2_654 0.81 2.60 3.165(4) 128.2
O6 H6 O4 8 0.83 2.52 3.331(4) 166.7
O6 H6 O1 8 0.83 2.66 3.092(4) 114.3
O3 H3B O1 . 0.83 2.00 2.810(4) 167.3
O3 H3B O2 . 0.83 2.54 2.955(4) 112.1
